data_4513039
loop_
_publ_author_name
'Goura, Joydeb'
'Chakraborty, Amit'
'Walsh, James P. S.'
'Tuna, Floriana'
'Chandrasekhar, Vadapalli'

_publ_section_title
;
 Hexanuclear 3d--4f Neutral CoII2LnIII4Clusters: Synthesis, Structure, and
 Magnetism
;
_journal_issue 7
_journal_name_full 'Crystal Growth &amp; Design'
_journal_page_first 3157
_journal_paper_doi 10.1021/acs.cgd.5b00588
_journal_volume 15
_journal_year 2015
_chemical_formula_moiety 'C86 H139 Co2 Gd4 N5 O29'
_chemical_formula_sum 'C86 H139 Co2 Gd4 N5 O29'
_chemical_formula_weight 2453.89
_chemical_name_systematic
; 
 ? 
;
_space_group_IT_number 14
_symmetry_cell_setting monoclinic
_symmetry_space_group_name_Hall '-P 2yn'
_symmetry_space_group_name_H-M 'P 1 21/n 1'
_atom_sites_solution_hydrogens geom
_atom_sites_solution_primary direct
_atom_sites_solution_secondary difmap
_audit_creation_method SHELXL-97
_cell_angle_alpha 90.000(5)
_cell_angle_beta 101.674(5)
_cell_angle_gamma 90.000(5)
_cell_formula_units_Z 4
_cell_length_a 15.794(5)
_cell_length_b 41.582(5)
_cell_length_c 17.323(5)
_cell_measurement_reflns_used 6926
_cell_measurement_temperature 100(2)
_cell_measurement_theta_max 28.20
_cell_measurement_theta_min 2.52
_cell_volume 11141(5)
_computing_cell_refinement 'Bruker SMART'
_computing_data_collection 'Bruker SMART'
_computing_data_reduction 'Bruker SAINT'
_computing_molecular_graphics 'Bruker SHELXTL'
_computing_publication_material 'Bruker SHELXTL'
_computing_structure_refinement 'SHELXL-97 (Sheldrick, 1997)'
_computing_structure_solution 'SHELXS-97 (Sheldrick, 1990)'
_diffrn_ambient_temperature 100(2)
_diffrn_measured_fraction_theta_full 0.995
_diffrn_measured_fraction_theta_max 0.995
_diffrn_measurement_device_type 'CCD area detector'
_diffrn_measurement_method 'phi and omega scans'
_diffrn_radiation_monochromator graphite
_diffrn_radiation_source 'fine-focus sealed tube'
_diffrn_radiation_type MoK\a
_diffrn_radiation_wavelength 0.71069
_diffrn_reflns_av_R_equivalents 0.0671
_diffrn_reflns_av_sigmaI/netI 0.0803
_diffrn_reflns_limit_h_max 18
_diffrn_reflns_limit_h_min -19
_diffrn_reflns_limit_k_max 50
_diffrn_reflns_limit_k_min -45
_diffrn_reflns_limit_l_max 20
_diffrn_reflns_limit_l_min -17
_diffrn_reflns_number 59498
_diffrn_reflns_theta_full 25.50
_diffrn_reflns_theta_max 25.50
_diffrn_reflns_theta_min 0.98
_exptl_absorpt_coefficient_mu 2.705
_exptl_absorpt_correction_T_max 1.00
_exptl_absorpt_correction_T_min 0.603842
_exptl_absorpt_correction_type empirical
_exptl_absorpt_process_details sadabs
_exptl_crystal_colour brown
_exptl_crystal_density_diffrn 1.463
_exptl_crystal_density_method 'not measured'
_exptl_crystal_description block
_exptl_crystal_F_000 4928
_exptl_crystal_size_max 0.16
_exptl_crystal_size_mid 0.14
_exptl_crystal_size_min 0.12
_platon_squeeze_details
;
;
_refine_diff_density_max 4.800
_refine_diff_density_min -1.836
_refine_diff_density_rms 0.289
_refine_ls_extinction_method none
_refine_ls_goodness_of_fit_ref 1.089
_refine_ls_hydrogen_treatment mixed
_refine_ls_matrix_type full
_refine_ls_number_parameters 1164
_refine_ls_number_reflns 20633
_refine_ls_number_restraints 98
_refine_ls_restrained_S_all 1.093
_refine_ls_R_factor_all 0.0932
_refine_ls_R_factor_gt 0.0715
_refine_ls_shift/su_max 0.000
_refine_ls_shift/su_mean 0.000
_refine_ls_structure_factor_coef Fsqd
_refine_ls_weighting_details 'calc w=1/[\s^2^(Fo^2^)+(0.1280P)^2^+0.0000P] where P=(Fo^2^+2Fc^2^)/3'
_refine_ls_weighting_scheme calc
_refine_ls_wR_factor_gt 0.1987
_refine_ls_wR_factor_ref 0.2232
_reflns_number_gt 14133
_reflns_number_total 20633
_reflns_threshold_expression >2sigma(I)
_cod_data_source_file cg5b00588_si_002.cif
_cod_data_source_block Complex_1
_cod_depositor_comments
;
The following automatic conversions were performed:

'_symmetry_cell_setting' value 'Monoclinic' changed to 'monoclinic'
according to
/usr/data/users/saulius/crontab/automatic-downloads/rss-feeds/ACS/lib/dictionaries/cif_core.dic
dictionary named 'cif_core.dic' version 2.4.2 from 2011-04-26.

Automatic conversion script
Id: cif_fix_values 3271 2015-04-21 07:52:19Z andrius 

 Adding full bibliography for 4513039--4513041.cif.
;
_cod_original_sg_symbol_H-M P2(1)/n
_cod_database_code 4513039

loop_
_symmetry_equiv_pos_as_xyz
'x, y, z'
'-x+1/2, y+1/2, -z+1/2'
'-x, -y, -z'
'x-1/2, -y-1/2, z-1/2'

loop_
_atom_site_label
_atom_site_type_symbol
_atom_site_fract_x
_atom_site_fract_y
_atom_site_fract_z
_atom_site_U_iso_or_equiv
_atom_site_adp_type
_atom_site_occupancy
_atom_site_symmetry_multiplicity
_atom_site_calc_flag
_atom_site_refinement_flags
Gd1 Gd 0.86819(3) 0.320095(10) 0.40492(2) 0.01521(13) Uani 1 1 d .
Gd2 Gd 0.66741(3) 0.369671(11) 0.30236(2) 0.01645(13) Uani 1 1 d .
Gd3 Gd 0.69423(3) 0.320932(11) 0.12448(2) 0.01552(13) Uani 1 1 d .
Gd4 Gd 0.89303(3) 0.370828(11) 0.22944(2) 0.01683(14) Uani 1 1 d .
Co1 Co 0.70941(8) 0.35624(3) 0.49896(7) 0.0222(3) Uani 1 1 d .
Co2 Co 0.84954(8) 0.36011(3) 0.03165(7) 0.0228(3) Uani 1 1 d .
O1 O 0.9653(4) 0.30824(15) 0.5446(4) 0.0208(14) Uani 1 1 d .
O2 O 0.8408(4) 0.34993(16) 0.5111(3) 0.0220(14) Uani 1 1 d .
O3 O 0.7097(4) 0.39521(15) 0.4259(4) 0.0227(14) Uani 1 1 d U
O4 O 0.6797(4) 0.43105(16) 0.3042(4) 0.0304(17) Uani 1 1 d .
O5 O 0.8728(4) 0.43196(15) 0.2336(4) 0.0283(16) Uani 1 1 d .
O6 O 0.8487(4) 0.39763(16) 0.1088(3) 0.0230(15) Uani 1 1 d .
O7 O 0.7193(4) 0.35256(15) 0.0190(3) 0.0209(14) Uani 1 1 d U
O8 O 0.5977(4) 0.30921(16) -0.0162(3) 0.0229(14) Uani 1 1 d .
O9 O 0.7411(4) 0.36941(13) 0.1896(4) 0.0162(13) Uani 1 1 d U
O10 O 0.8485(4) 0.33159(16) 0.1309(3) 0.0186(14) Uani 1 1 d U
O11 O 0.8242(4) 0.36907(14) 0.3383(3) 0.0185(14) Uani 1 1 d .
O12 O 0.7814(4) 0.30197(17) 0.2636(3) 0.0206(14) Uani 1 1 d D
O13 O 0.7138(4) 0.32915(15) 0.3980(3) 0.0190(14) Uani 1 1 d DU
O14 O 0.5736(4) 0.36249(17) 0.4802(4) 0.0280(16) Uani 1 1 d .
O15 O 0.5402(4) 0.37319(16) 0.3517(4) 0.0241(15) Uani 1 1 d .
O16 O 0.6095(4) 0.32207(13) 0.2413(3) 0.0128(12) Uani 1 1 d U
O17 O 0.5886(4) 0.28289(15) 0.1562(4) 0.0237(15) Uani 1 1 d .
O18 O 0.5634(4) 0.38853(16) 0.1938(4) 0.0244(15) Uani 1 1 d .
O19 O 0.5665(4) 0.35424(14) 0.0934(3) 0.0186(13) Uani 1 1 d .
O20 O 0.7491(4) 0.27114(15) 0.0926(4) 0.0229(15) Uani 1 1 d .
O21 O 0.8643(5) 0.26272(17) 0.1858(4) 0.0351(18) Uani 1 1 d .
O22 O 0.9514(4) 0.32300(14) 0.2880(4) 0.0206(14) Uani 1 1 d .
O23 O 0.9743(4) 0.28318(14) 0.3715(3) 0.0209(14) Uani 1 1 d .
O24 O 1.0197(4) 0.37578(17) 0.1796(4) 0.0265(16) Uani 1 1 d .
O25 O 0.9854(4) 0.36695(17) 0.0502(4) 0.0296(17) Uani 1 1 d .
O26 O 0.9954(4) 0.35445(15) 0.4379(3) 0.0191(14) Uani 1 1 d .
O27 O 0.9962(4) 0.38980(16) 0.3407(4) 0.0238(15) Uani 1 1 d .
O28 O 0.8157(4) 0.26980(15) 0.4350(4) 0.0222(14) Uani 1 1 d .
O29 O 0.6995(4) 0.26164(15) 0.3402(4) 0.0248(15) Uani 1 1 d .
N1 N 0.7332(5) 0.3895(2) 0.5972(5) 0.034(2) Uani 1 1 d .
N2 N 0.6913(5) 0.3214(2) 0.5888(5) 0.0310(11) Uani 1 1 d .
N3 N 0.8233(5) 0.3948(2) -0.0631(5) 0.031(2) Uani 1 1 d .
N4 N 0.8690(5) 0.3273(2) -0.0627(5) 0.033(2) Uani 1 1 d .
N5 N 0.0251(16) 0.5116(5) 0.3789(13) 0.179(11) Uani 1 1 d .
C1 C 1.0481(6) 0.2903(2) 0.5509(5) 0.024(2) Uani 1 1 d .
H1A H 1.0949 0.3053 0.5543 0.036 Uiso 1 1 calc R
H1B H 1.0452 0.2770 0.5051 0.036 Uiso 1 1 calc R
H1C H 1.0575 0.2771 0.5972 0.036 Uiso 1 1 calc R
C2 C 0.9686(5) 0.3335(2) 0.5990(5) 0.022(2) Uani 1 1 d .
C3 C 1.0293(7) 0.3371(3) 0.6667(5) 0.030(2) Uani 1 1 d .
H3 H 1.0733 0.3220 0.6795 0.036 Uiso 1 1 calc R
C4 C 1.0266(6) 0.3630(3) 0.7167(6) 0.030(2) Uani 1 1 d .
C5 C 1.0967(7) 0.3679(3) 0.7905(6) 0.043(3) Uani 1 1 d .
H5A H 1.0850 0.3872 0.8170 0.064 Uiso 1 1 calc R
H5B H 1.1519 0.3697 0.7759 0.064 Uiso 1 1 calc R
H5C H 1.0972 0.3498 0.8251 0.064 Uiso 1 1 calc R
C6 C 0.9604(6) 0.3844(3) 0.6965(6) 0.035(3) Uani 1 1 d .
H6 H 0.9580 0.4020 0.7291 0.042 Uiso 1 1 calc R
C7 C 0.8950(6) 0.3809(3) 0.6277(6) 0.029(2) Uani 1 1 d .
C8 C 0.8992(5) 0.3550(2) 0.5782(5) 0.019(2) Uani 1 1 d .
C9 C 0.8205(6) 0.4045(3) 0.6083(6) 0.036(3) Uani 1 1 d .
H9A H 0.8260 0.4203 0.6504 0.043 Uiso 1 1 calc R
H9B H 0.8249 0.4160 0.5604 0.043 Uiso 1 1 calc R
C10 C 0.7223(7) 0.3708(3) 0.6699(6) 0.034(3) Uani 1 1 d U
H10A H 0.7783 0.3633 0.6979 0.041 Uiso 1 1 calc R
H10B H 0.6984 0.3848 0.7049 0.041 Uiso 1 1 calc R
C11 C 0.6630(7) 0.3425(3) 0.6467(6) 0.038(3) Uani 1 1 d .
H11A H 0.6601 0.3300 0.6934 0.045 Uiso 1 1 calc R
H11B H 0.6053 0.3503 0.6248 0.045 Uiso 1 1 calc R
C12 C 0.6659(7) 0.4150(3) 0.5833(6) 0.041(3) Uani 1 1 d .
H12A H 0.6747 0.4290 0.6290 0.049 Uiso 1 1 calc R
H12B H 0.6098 0.4049 0.5790 0.049 Uiso 1 1 calc R
C13 C 0.6643(7) 0.4356(3) 0.5098(6) 0.036(3) Uani 1 1 d .
C14 C 0.6376(8) 0.4673(3) 0.5151(7) 0.055(4) Uani 1 1 d .
H14 H 0.6279 0.4748 0.5632 0.066 Uiso 1 1 calc R
C15 C 0.6245(6) 0.4886(3) 0.4491(5) 0.0310(11) Uani 1 1 d .
C16 C 0.5986(12) 0.5229(4) 0.4584(10) 0.094(6) Uani 1 1 d .
H16A H 0.6469 0.5368 0.4569 0.141 Uiso 1 1 calc R
H16B H 0.5810 0.5255 0.5079 0.141 Uiso 1 1 calc R
H16C H 0.5515 0.5285 0.4162 0.141 Uiso 1 1 calc R
C17 C 0.6382(8) 0.4768(3) 0.3779(7) 0.048(3) Uani 1 1 d .
H17 H 0.6298 0.4898 0.3333 0.057 Uiso 1 1 calc R
C18 C 0.6653(7) 0.4448(3) 0.3747(7) 0.039(3) Uani 1 1 d .
C19 C 0.6799(6) 0.4244(3) 0.4377(6) 0.030(2) Uani 1 1 d .
C20 C 0.6230(6) 0.2977(3) 0.5549(5) 0.0310(11) Uani 1 1 d U
H20A H 0.6113 0.2840 0.5961 0.047 Uiso 1 1 calc R
H20B H 0.6425 0.2850 0.5158 0.047 Uiso 1 1 calc R
H20C H 0.5712 0.3090 0.5311 0.047 Uiso 1 1 calc R
C21 C 0.7688(6) 0.3028(3) 0.6247(6) 0.036(3) Uani 1 1 d .
H21A H 0.8125 0.3171 0.6520 0.054 Uiso 1 1 calc R
H21B H 0.7904 0.2916 0.5843 0.054 Uiso 1 1 calc R
H21C H 0.7539 0.2875 0.6614 0.054 Uiso 1 1 calc R
C22 C 0.8890(7) 0.4501(2) 0.3061(6) 0.030(2) Uani 1 1 d .
H22A H 0.9465 0.4588 0.3150 0.046 Uiso 1 1 calc R
H22B H 0.8835 0.4363 0.3491 0.046 Uiso 1 1 calc R
H22C H 0.8479 0.4673 0.3024 0.046 Uiso 1 1 calc R
C23 C 0.8818(7) 0.4485(3) 0.1668(6) 0.031(2) Uani 1 1 d .
C24 C 0.8998(8) 0.4808(3) 0.1638(8) 0.049(3) Uani 1 1 d .
H24 H 0.9041 0.4936 0.2084 0.059 Uiso 1 1 calc R
C25 C 0.9113(10) 0.4938(3) 0.0929(9) 0.063(4) Uani 1 1 d .
C26 C 0.9278(12) 0.5297(3) 0.0857(10) 0.093(6) Uani 1 1 d .
H26A H 0.9810 0.5328 0.0679 0.140 Uiso 1 1 calc R
H26B H 0.9317 0.5397 0.1361 0.140 Uiso 1 1 calc R
H26C H 0.8811 0.5390 0.0484 0.140 Uiso 1 1 calc R
C27 C 0.9003(8) 0.4747(3) 0.0267(8) 0.050(3) Uani 1 1 d .
H27 H 0.9048 0.4844 -0.0208 0.060 Uiso 1 1 calc R
C28 C 0.8829(8) 0.4419(3) 0.0263(7) 0.041(3) Uani 1 1 d .
C29 C 0.8713(7) 0.4282(2) 0.0988(6) 0.031(2) Uani 1 1 d .
C30 C 0.8869(7) 0.4221(3) -0.0456(6) 0.036(3) Uani 1 1 d .
H30A H 0.8779 0.4363 -0.0910 0.043 Uiso 1 1 calc R
H30B H 0.9448 0.4133 -0.0396 0.043 Uiso 1 1 calc R
C31 C 0.7326(6) 0.4080(3) -0.0736(6) 0.029(2) Uani 1 1 d .
H31A H 0.7258 0.4183 -0.0250 0.035 Uiso 1 1 calc R
H31B H 0.7243 0.4242 -0.1146 0.035 Uiso 1 1 calc R
C32 C 0.6640(7) 0.3825(3) -0.0951(6) 0.034(3) Uani 1 1 d .
C33 C 0.6005(6) 0.3861(3) -0.1655(6) 0.032(2) Uani 1 1 d .
H33 H 0.6026 0.4039 -0.1977 0.038 Uiso 1 1 calc R
C34 C 0.5355(6) 0.3635(3) -0.1867(6) 0.032(2) Uani 1 1 d .
C35 C 0.4691(7) 0.3673(3) -0.2623(6) 0.042(3) Uani 1 1 d .
H35A H 0.4709 0.3489 -0.2953 0.063 Uiso 1 1 calc R
H35B H 0.4816 0.3863 -0.2893 0.063 Uiso 1 1 calc R
H35C H 0.4125 0.3691 -0.2503 0.063 Uiso 1 1 calc R
C36 C 0.5329(6) 0.3376(3) -0.1381(6) 0.032(2) Uani 1 1 d .
H36 H 0.4904 0.3220 -0.1520 0.039 Uiso 1 1 calc R
C37 C 0.5936(6) 0.3346(2) -0.0683(5) 0.022(2) Uani 1 1 d .
C38 C 0.6616(7) 0.3571(2) -0.0463(5) 0.028(2) Uani 1 1 d .
C39 C 0.5197(6) 0.2909(2) -0.0219(6) 0.029(2) Uani 1 1 d .
H39A H 0.4716 0.3052 -0.0243 0.044 Uiso 1 1 calc R
H39B H 0.5246 0.2772 0.0234 0.044 Uiso 1 1 calc R
H39C H 0.5108 0.2779 -0.0688 0.044 Uiso 1 1 calc R
C40 C 0.8354(6) 0.3779(3) -0.1365(6) 0.034(3) Uani 1 1 d .
H40A H 0.7799 0.3702 -0.1652 0.041 Uiso 1 1 calc R
H40B H 0.8580 0.3929 -0.1701 0.041 Uiso 1 1 calc R
C41 C 0.8963(7) 0.3501(3) -0.1175(6) 0.045(3) Uani 1 1 d .
H41A H 0.9000 0.3389 -0.1659 0.054 Uiso 1 1 calc R
H41B H 0.9535 0.3581 -0.0944 0.054 Uiso 1 1 calc R
C42 C 0.7927(6) 0.3083(3) -0.1019(6) 0.034(3) Uani 1 1 d .
H42A H 0.7465 0.3227 -0.1240 0.051 Uiso 1 1 calc R
H42B H 0.7744 0.2945 -0.0640 0.051 Uiso 1 1 calc R
H42C H 0.8079 0.2955 -0.1432 0.051 Uiso 1 1 calc R
C43 C 0.9400(7) 0.3035(3) -0.0305(7) 0.043(3) Uani 1 1 d .
H43A H 0.9473 0.2888 -0.0714 0.064 Uiso 1 1 calc R
H43B H 0.9245 0.2917 0.0123 0.064 Uiso 1 1 calc R
H43C H 0.9931 0.3148 -0.0119 0.064 Uiso 1 1 calc R
C44 C 0.8121(5) 0.2543(2) 0.1263(5) 0.021(2) Uani 1 1 d .
C45 C 0.8217(6) 0.2211(2) 0.0927(6) 0.027(2) Uani 1 1 d .
C46 C 0.9196(6) 0.2143(3) 0.0958(6) 0.033(3) Uani 1 1 d .
H46A H 0.9395 0.2275 0.0576 0.050 Uiso 1 1 calc R
H46B H 0.9274 0.1921 0.0841 0.050 Uiso 1 1 calc R
H46C H 0.9522 0.2192 0.1475 0.050 Uiso 1 1 calc R
C47 C 0.7872(6) 0.1973(2) 0.1464(6) 0.031(2) Uani 1 1 d .
H47A H 0.8260 0.1966 0.1968 0.046 Uiso 1 1 calc R
H47B H 0.7828 0.1763 0.1230 0.046 Uiso 1 1 calc R
H47C H 0.7311 0.2042 0.1532 0.046 Uiso 1 1 calc R
C48 C 0.7721(7) 0.2174(3) 0.0079(6) 0.032(2) Uani 1 1 d .
H48A H 0.7111 0.2179 0.0069 0.048 Uiso 1 1 calc R
H48B H 0.7870 0.1973 -0.0130 0.048 Uiso 1 1 calc R
H48C H 0.7870 0.2347 -0.0234 0.048 Uiso 1 1 calc R
C49 C 0.9971(6) 0.2984(2) 0.3157(5) 0.024(2) Uani 1 1 d .
C50 C 1.0764(6) 0.2898(2) 0.2841(5) 0.023(2) Uani 1 1 d .
C51 C 1.1456(6) 0.3148(2) 0.3201(6) 0.024(2) Uani 1 1 d U
H51A H 1.1254 0.3360 0.3041 0.037 Uiso 1 1 calc R
H51B H 1.1982 0.3105 0.3022 0.037 Uiso 1 1 calc R
H51C H 1.1563 0.3133 0.3766 0.037 Uiso 1 1 calc R
C52 C 1.1075(7) 0.2559(3) 0.3109(7) 0.039(3) Uani 1 1 d .
H52A H 1.1164 0.2546 0.3673 0.059 Uiso 1 1 calc R
H52B H 1.1609 0.2515 0.2945 0.059 Uiso 1 1 calc R
H52C H 1.0647 0.2405 0.2877 0.059 Uiso 1 1 calc R
C53 C 1.0598(7) 0.2918(3) 0.1947(5) 0.029(2) Uani 1 1 d .
H53A H 1.0170 0.2762 0.1725 0.043 Uiso 1 1 calc R
H53B H 1.1125 0.2876 0.1770 0.043 Uiso 1 1 calc R
H53C H 1.0393 0.3129 0.1781 0.043 Uiso 1 1 calc R
C54 C 1.0246(6) 0.3788(2) 0.4075(5) 0.019(2) Uani 1 1 d .
C55 C 1.0975(6) 0.3975(2) 0.4605(6) 0.026(2) Uani 1 1 d .
C56 C 1.0526(7) 0.4205(3) 0.5088(6) 0.041(3) Uani 1 1 d .
H56A H 1.0953 0.4318 0.5462 0.062 Uiso 1 1 calc R
H56B H 1.0161 0.4084 0.5362 0.062 Uiso 1 1 calc R
H56C H 1.0182 0.4357 0.4741 0.062 Uiso 1 1 calc R
C57 C 1.1587(6) 0.3755(2) 0.5176(6) 0.034(3) Uani 1 1 d .
H57A H 1.1842 0.3600 0.4881 0.050 Uiso 1 1 calc R
H57B H 1.1267 0.3645 0.5512 0.050 Uiso 1 1 calc R
H57C H 1.2034 0.3882 0.5492 0.050 Uiso 1 1 calc R
C58 C 1.1479(7) 0.4178(3) 0.4109(6) 0.033(3) Uani 1 1 d .
H58A H 1.1748 0.4039 0.3788 0.050 Uiso 1 1 calc R
H58B H 1.1915 0.4301 0.4452 0.050 Uiso 1 1 calc R
H58C H 1.1089 0.4321 0.3777 0.050 Uiso 1 1 calc R
C59 C 0.5231(6) 0.3727(2) 0.4204(5) 0.022(2) Uani 1 1 d .
C60 C 0.4329(6) 0.3848(2) 0.4259(5) 0.024(2) Uani 1 1 d .
C61 C 0.4140(8) 0.4160(3) 0.3819(7) 0.043(3) Uani 1 1 d .
H61A H 0.3563 0.4228 0.3834 0.064 Uiso 1 1 calc R
H61B H 0.4192 0.4130 0.3281 0.064 Uiso 1 1 calc R
H61C H 0.4544 0.4320 0.4061 0.064 Uiso 1 1 calc R
C62 C 0.3678(6) 0.3591(3) 0.3857(7) 0.041(3) Uani 1 1 d .
H62A H 0.3106 0.3648 0.3919 0.061 Uiso 1 1 calc R
H62B H 0.3832 0.3385 0.4097 0.061 Uiso 1 1 calc R
H62C H 0.3692 0.3580 0.3306 0.061 Uiso 1 1 calc R
C63 C 0.4245(7) 0.3900(3) 0.5104(6) 0.032(2) Uani 1 1 d .
H63A H 0.4631 0.4069 0.5333 0.048 Uiso 1 1 calc R
H63B H 0.4390 0.3705 0.5398 0.048 Uiso 1 1 calc R
H63C H 0.3662 0.3960 0.5117 0.048 Uiso 1 1 calc R
C64 C 0.5664(5) 0.2977(2) 0.2123(5) 0.0182(19) Uani 1 1 d U
C65 C 0.4871(6) 0.2885(2) 0.2426(5) 0.022(2) Uani 1 1 d .
C66 C 0.4186(6) 0.3135(2) 0.2079(5) 0.024(2) Uani 1 1 d .
H66A H 0.4377 0.3345 0.2269 0.036 Uiso 1 1 calc R
H66B H 0.3651 0.3085 0.2236 0.036 Uiso 1 1 calc R
H66C H 0.4099 0.3132 0.1514 0.036 Uiso 1 1 calc R
C67 C 0.4554(6) 0.2553(2) 0.2129(6) 0.031(2) Uani 1 1 d .
H67A H 0.4405 0.2555 0.1563 0.046 Uiso 1 1 calc R
H67B H 0.4055 0.2497 0.2336 0.046 Uiso 1 1 calc R
H67C H 0.5004 0.2398 0.2300 0.046 Uiso 1 1 calc R
C68 C 0.5030(6) 0.2897(2) 0.3320(5) 0.027(2) Uani 1 1 d .
H68A H 0.5419 0.2728 0.3536 0.041 Uiso 1 1 calc R
H68B H 0.4491 0.2871 0.3489 0.041 Uiso 1 1 calc R
H68C H 0.5279 0.3101 0.3500 0.041 Uiso 1 1 calc R
C69 C 0.5351(6) 0.3779(2) 0.1238(5) 0.0182(19) Uani 1 1 d U
C70 C 0.4623(6) 0.3970(2) 0.0725(5) 0.023(2) Uani 1 1 d .
C71 C 0.5069(8) 0.4205(3) 0.0233(7) 0.046(3) Uani 1 1 d .
H71A H 0.4637 0.4324 -0.0122 0.068 Uiso 1 1 calc R
H71B H 0.5412 0.4084 -0.0064 0.068 Uiso 1 1 calc R
H71C H 0.5434 0.4350 0.0580 0.068 Uiso 1 1 calc R
C72 C 0.4126(6) 0.4165(3) 0.1220(6) 0.035(3) Uani 1 1 d .
H72A H 0.3886 0.4024 0.1558 0.052 Uiso 1 1 calc R
H72B H 0.3668 0.4279 0.0881 0.052 Uiso 1 1 calc R
H72C H 0.4508 0.4316 0.1534 0.052 Uiso 1 1 calc R
C73 C 0.4028(7) 0.3741(2) 0.0172(6) 0.032(2) Uani 1 1 d U
H73A H 0.3890 0.3560 0.0467 0.048 Uiso 1 1 calc R
H73B H 0.4315 0.3668 -0.0234 0.048 Uiso 1 1 calc R
H73C H 0.3506 0.3852 -0.0062 0.048 Uiso 1 1 calc R
C74 C 0.7518(6) 0.2533(2) 0.4001(6) 0.024(2) Uani 1 1 d U
C75 C 0.7394(6) 0.2189(2) 0.4321(6) 0.024(2) Uani 1 1 d .
C76 C 0.7762(7) 0.1961(2) 0.3787(6) 0.033(3) Uani 1 1 d .
H76A H 0.8370 0.2000 0.3840 0.049 Uiso 1 1 calc R
H76B H 0.7476 0.1996 0.3249 0.049 Uiso 1 1 calc R
H76C H 0.7672 0.1743 0.3932 0.049 Uiso 1 1 calc R
C77 C 0.6417(7) 0.2124(3) 0.4263(7) 0.038(3) Uani 1 1 d .
H77A H 0.6339 0.1909 0.4443 0.058 Uiso 1 1 calc R
H77B H 0.6119 0.2145 0.3725 0.058 Uiso 1 1 calc R
H77C H 0.6188 0.2275 0.4585 0.058 Uiso 1 1 calc R
C78 C 0.7883(6) 0.2154(2) 0.5168(5) 0.027(2) Uani 1 1 d .
H78A H 0.7779 0.1944 0.5361 0.040 Uiso 1 1 calc R
H78B H 0.7689 0.2315 0.5490 0.040 Uiso 1 1 calc R
H78C H 0.8491 0.2180 0.5189 0.040 Uiso 1 1 calc R
C79 C 1.0356(6) 0.3759(2) 0.1116(6) 0.024(2) Uani 1 1 d .
C80 C 1.1278(6) 0.3873(3) 0.1047(5) 0.0310(11) Uani 1 1 d .
C81 C 1.1367(9) 0.4216(3) 0.1356(8) 0.071(5) Uani 1 1 d .
H81A H 1.1905 0.4305 0.1281 0.107 Uiso 1 1 calc R
H81B H 1.1352 0.4217 0.1907 0.107 Uiso 1 1 calc R
H81C H 1.0898 0.4344 0.1074 0.107 Uiso 1 1 calc R
C82 C 1.1941(6) 0.3659(3) 0.1531(5) 0.0310(11) Uani 1 1 d .
H82A H 1.1920 0.3451 0.1289 0.047 Uiso 1 1 calc R
H82B H 1.1823 0.3638 0.2051 0.047 Uiso 1 1 calc R
H82C H 1.2505 0.3751 0.1564 0.047 Uiso 1 1 calc R
C83 C 1.1374(6) 0.3869(3) 0.0200(6) 0.043(3) Uani 1 1 d .
H83A H 1.1928 0.3956 0.0164 0.064 Uiso 1 1 calc R
H83B H 1.0926 0.3997 -0.0111 0.064 Uiso 1 1 calc R
H83C H 1.1330 0.3652 0.0008 0.064 Uiso 1 1 calc R
C84 C 0.0800(13) 0.5113(4) 0.4376(13) 0.093(6) Uani 1 1 d .
C85 C 0.1409(13) 0.5113(4) 0.5068(11) 0.110(7) Uani 1 1 d .
H85A H 0.1850 0.4958 0.5033 0.165 Uiso 1 1 calc R
H85B H 0.1138 0.5059 0.5499 0.165 Uiso 1 1 calc R
H85C H 0.1665 0.5323 0.5153 0.165 Uiso 1 1 calc R
C92 C 0.6622(8) 0.4507(2) 0.2360(6) 0.039(3) Uani 1 1 d .
H92A H 0.6018 0.4560 0.2238 0.058 Uiso 1 1 calc R
H92B H 0.6773 0.4394 0.1924 0.058 Uiso 1 1 calc R
H92C H 0.6956 0.4701 0.2456 0.058 Uiso 1 1 calc R
H238 H 0.733(5) 0.3207(16) 0.352(3) 0.000(19) Uiso 1 1 d D
H237 H 0.741(5) 0.2873(18) 0.289(4) 0.000(19) Uiso 1 1 d .
H261 H 0.870(5) 0.3129(19) 0.135(4) 0.00(2) Uiso 1 1 d .
H262 H 0.832(5) 0.289(2) 0.244(6) 0.05(3) Uiso 1 1 d D

loop_
_atom_site_aniso_label
_atom_site_aniso_U_11
_atom_site_aniso_U_22
_atom_site_aniso_U_33
_atom_site_aniso_U_23
_atom_site_aniso_U_13
_atom_site_aniso_U_12
Gd1 0.0091(2) 0.0245(3) 0.0128(2) -0.00123(17) 0.00379(17) -0.00106(17)
Gd2 0.0104(2) 0.0251(3) 0.0143(2) -0.00331(17) 0.00366(18) 0.00089(17)
Gd3 0.0088(2) 0.0258(3) 0.0128(2) -0.00207(17) 0.00413(17) 0.00001(17)
Gd4 0.0109(2) 0.0258(3) 0.0142(2) 0.00069(18) 0.00349(18) -0.00165(17)
Co1 0.0126(7) 0.0404(8) 0.0139(6) -0.0056(5) 0.0032(5) 0.0029(5)
Co2 0.0133(7) 0.0415(8) 0.0146(6) 0.0004(5) 0.0049(5) -0.0045(5)
O1 0.012(3) 0.031(4) 0.020(3) -0.002(3) 0.006(3) -0.002(3)
O2 0.011(3) 0.042(4) 0.012(3) -0.006(3) -0.003(2) 0.001(3)
O3 0.021(3) 0.026(3) 0.021(3) -0.010(2) 0.005(2) 0.004(2)
O4 0.025(4) 0.027(4) 0.034(4) -0.005(3) -0.006(3) 0.005(3)
O5 0.034(4) 0.022(4) 0.027(4) 0.001(3) 0.001(3) -0.002(3)
O6 0.016(3) 0.037(4) 0.017(3) 0.005(3) 0.005(3) -0.008(3)
O7 0.013(3) 0.031(3) 0.018(3) 0.002(2) 0.002(2) 0.000(2)
O8 0.016(3) 0.036(4) 0.016(3) -0.002(3) 0.001(3) -0.005(3)
O9 0.009(3) 0.010(3) 0.024(3) 0.001(2) -0.011(2) -0.001(2)
O10 0.016(3) 0.026(3) 0.016(3) -0.001(2) 0.008(2) 0.003(2)
O11 0.023(4) 0.018(3) 0.015(3) -0.004(2) 0.006(3) 0.001(3)
O12 0.013(3) 0.034(4) 0.013(3) 0.003(3) -0.001(3) -0.001(3)
O13 0.015(3) 0.028(3) 0.014(3) -0.001(2) 0.003(2) -0.001(2)
O14 0.012(3) 0.047(4) 0.025(4) 0.000(3) 0.003(3) 0.008(3)
O15 0.009(3) 0.043(4) 0.021(4) -0.003(3) 0.004(3) 0.002(3)
O16 0.014(3) 0.019(3) 0.005(2) -0.001(2) 0.000(2) 0.001(2)
O17 0.024(4) 0.025(4) 0.022(4) -0.008(3) 0.005(3) 0.001(3)
O18 0.015(3) 0.033(4) 0.025(4) -0.008(3) 0.002(3) 0.011(3)
O19 0.018(3) 0.023(3) 0.015(3) 0.000(3) 0.003(3) 0.004(3)
O20 0.015(3) 0.028(4) 0.025(4) -0.008(3) 0.004(3) 0.006(3)
O21 0.032(4) 0.041(4) 0.028(4) -0.026(3) -0.004(3) -0.002(3)
O22 0.011(3) 0.017(3) 0.035(4) 0.004(3) 0.007(3) -0.002(2)
O23 0.025(4) 0.024(3) 0.015(3) 0.004(3) 0.007(3) 0.003(3)
O24 0.009(3) 0.052(5) 0.019(4) 0.001(3) 0.004(3) -0.005(3)
O25 0.016(4) 0.061(5) 0.013(3) 0.003(3) 0.005(3) -0.009(3)
O26 0.017(3) 0.026(4) 0.016(3) -0.007(3) 0.008(3) -0.005(3)
O27 0.014(3) 0.035(4) 0.022(4) -0.009(3) 0.002(3) -0.008(3)
O28 0.009(3) 0.034(4) 0.021(3) 0.006(3) -0.001(3) -0.002(3)
O29 0.013(3) 0.032(4) 0.024(4) 0.014(3) -0.006(3) -0.002(3)
N1 0.019(5) 0.063(6) 0.020(4) -0.001(4) 0.002(4) -0.003(4)
N2 0.018(2) 0.062(3) 0.014(2) 0.010(2) 0.0035(17) 0.010(2)
N3 0.018(4) 0.052(6) 0.023(4) 0.008(4) 0.004(4) -0.011(4)
N4 0.017(5) 0.064(6) 0.023(5) -0.005(4) 0.011(4) -0.004(4)
N5 0.19(2) 0.125(18) 0.17(2) -0.024(15) -0.084(18) -0.009(15)
C1 0.018(5) 0.037(6) 0.018(5) -0.004(4) 0.002(4) 0.008(4)
C2 0.005(4) 0.036(6) 0.024(5) -0.007(4) 0.001(4) 0.000(4)
C3 0.034(6) 0.039(6) 0.018(5) 0.002(4) 0.007(4) 0.010(5)
C4 0.012(5) 0.060(7) 0.016(5) -0.013(5) -0.006(4) -0.004(5)
C5 0.035(7) 0.066(8) 0.024(6) -0.014(5) -0.005(5) 0.006(6)
C6 0.021(6) 0.063(8) 0.021(5) -0.017(5) 0.002(4) 0.000(5)
C7 0.012(5) 0.044(6) 0.030(6) -0.009(5) 0.000(4) -0.005(4)
C8 0.009(4) 0.032(5) 0.016(5) 0.000(4) 0.005(4) 0.006(4)
C9 0.020(6) 0.060(8) 0.022(5) -0.017(5) -0.009(4) 0.015(5)
C10 0.031(4) 0.045(4) 0.025(4) -0.008(3) 0.004(3) 0.002(4)
C11 0.019(6) 0.075(9) 0.023(5) -0.005(5) 0.012(4) 0.008(5)
C12 0.034(7) 0.056(8) 0.030(6) -0.026(5) -0.002(5) 0.018(5)
C13 0.023(6) 0.049(7) 0.033(6) -0.023(5) -0.003(5) 0.018(5)
C14 0.050(8) 0.066(9) 0.042(7) -0.027(6) -0.006(6) 0.015(7)
C15 0.018(2) 0.062(3) 0.014(2) 0.010(2) 0.0035(17) 0.010(2)
C16 0.116(15) 0.058(10) 0.104(14) -0.042(9) 0.010(12) 0.040(10)
C17 0.053(8) 0.041(7) 0.047(7) -0.008(6) 0.005(6) 0.007(6)
C18 0.039(7) 0.038(7) 0.041(7) -0.026(5) 0.009(5) 0.005(5)
C19 0.018(5) 0.037(6) 0.033(6) -0.017(5) 0.004(4) 0.001(4)
C20 0.018(2) 0.062(3) 0.014(2) 0.010(2) 0.0035(17) 0.010(2)
C21 0.013(5) 0.066(8) 0.030(6) 0.013(5) 0.006(4) 0.006(5)
C22 0.036(6) 0.031(6) 0.027(6) -0.005(4) 0.012(5) -0.002(5)
C23 0.027(6) 0.043(7) 0.029(6) 0.002(5) 0.018(5) -0.008(5)
C24 0.064(9) 0.027(6) 0.060(8) 0.003(6) 0.018(7) -0.013(6)
C25 0.073(10) 0.057(9) 0.067(10) 0.014(7) 0.029(8) -0.012(8)
C26 0.143(18) 0.045(9) 0.102(13) 0.022(9) 0.048(12) -0.037(10)
C27 0.057(9) 0.049(8) 0.050(8) 0.012(6) 0.023(7) -0.017(6)
C28 0.043(7) 0.045(7) 0.036(6) 0.017(5) 0.008(5) -0.020(5)
C29 0.030(6) 0.033(6) 0.027(6) 0.000(4) -0.003(5) -0.007(5)
C30 0.022(6) 0.060(8) 0.024(6) 0.020(5) 0.001(4) -0.009(5)
C31 0.018(5) 0.047(7) 0.020(5) 0.015(5) 0.000(4) 0.004(4)
C32 0.027(6) 0.049(7) 0.024(5) 0.009(5) -0.001(5) -0.009(5)
C33 0.022(6) 0.055(7) 0.018(5) 0.009(5) 0.005(4) 0.008(5)
C34 0.018(5) 0.054(7) 0.024(6) 0.004(5) 0.008(4) 0.006(5)
C35 0.034(7) 0.062(8) 0.027(6) 0.006(5) 0.001(5) 0.002(6)
C36 0.013(5) 0.053(7) 0.032(6) -0.003(5) 0.008(4) -0.002(5)
C37 0.019(5) 0.035(6) 0.015(5) 0.003(4) 0.008(4) 0.007(4)
C38 0.043(7) 0.027(6) 0.015(5) 0.001(4) 0.010(4) -0.004(5)
C39 0.028(6) 0.032(6) 0.031(6) 0.003(4) 0.011(5) -0.006(4)
C40 0.018(5) 0.065(8) 0.021(5) 0.007(5) 0.005(4) -0.012(5)
C41 0.027(6) 0.089(10) 0.023(6) 0.004(6) 0.011(5) -0.015(6)
C42 0.015(5) 0.065(8) 0.023(5) -0.009(5) 0.004(4) -0.008(5)
C43 0.027(6) 0.066(8) 0.038(7) -0.015(6) 0.013(5) -0.001(6)
C44 0.009(5) 0.039(6) 0.014(5) -0.010(4) 0.004(4) 0.002(4)
C45 0.017(5) 0.033(6) 0.028(5) -0.008(4) 0.000(4) -0.003(4)
C46 0.019(5) 0.042(6) 0.038(6) -0.020(5) 0.003(5) 0.003(4)
C47 0.017(5) 0.039(6) 0.031(6) -0.001(5) -0.006(4) 0.003(4)
C48 0.033(6) 0.035(6) 0.026(6) -0.013(5) 0.005(5) 0.005(5)
C49 0.020(5) 0.037(6) 0.013(5) -0.012(4) -0.003(4) 0.002(4)
C50 0.025(5) 0.026(5) 0.019(5) -0.001(4) 0.007(4) 0.006(4)
C51 0.024(2) 0.025(2) 0.024(2) 0.0002(10) 0.0053(11) 0.0001(10)
C52 0.037(7) 0.047(7) 0.037(7) 0.013(5) 0.016(5) 0.017(5)
C53 0.027(6) 0.041(6) 0.024(5) -0.005(4) 0.018(4) 0.003(5)
C54 0.012(5) 0.037(6) 0.009(4) -0.006(4) 0.006(4) 0.002(4)
C55 0.022(5) 0.027(5) 0.028(5) -0.004(4) 0.005(4) -0.006(4)
C56 0.041(7) 0.050(7) 0.033(6) -0.024(5) 0.010(5) -0.017(6)
C57 0.016(5) 0.042(7) 0.035(6) 0.004(5) -0.015(4) -0.010(4)
C58 0.033(6) 0.035(6) 0.028(6) 0.004(5) -0.003(5) -0.007(5)
C59 0.024(5) 0.031(5) 0.013(5) -0.005(4) 0.004(4) -0.006(4)
C60 0.011(5) 0.044(6) 0.019(5) -0.010(4) 0.005(4) 0.004(4)
C61 0.039(7) 0.056(8) 0.039(7) -0.003(6) 0.021(5) 0.023(6)
C62 0.013(5) 0.065(8) 0.046(7) -0.026(6) 0.009(5) 0.002(5)
C63 0.023(6) 0.045(7) 0.032(6) -0.001(5) 0.016(5) 0.009(5)
C64 0.008(4) 0.033(5) 0.014(4) -0.005(4) 0.004(3) 0.004(4)
C65 0.016(5) 0.027(5) 0.022(5) -0.008(4) 0.003(4) -0.003(4)
C66 0.013(5) 0.040(6) 0.019(5) 0.007(4) 0.003(4) 0.009(4)
C67 0.019(5) 0.041(6) 0.030(6) -0.010(5) -0.002(4) -0.007(4)
C68 0.016(5) 0.041(6) 0.027(5) 0.001(4) 0.012(4) -0.008(4)
C69 0.011(4) 0.024(4) 0.019(4) 0.000(3) 0.002(3) 0.000(3)
C70 0.019(5) 0.031(6) 0.020(5) 0.002(4) 0.005(4) -0.005(4)
C71 0.037(7) 0.051(8) 0.047(7) 0.013(6) 0.004(6) 0.005(6)
C72 0.015(5) 0.055(7) 0.032(6) -0.003(5) 0.001(4) 0.016(5)
C73 0.023(4) 0.035(4) 0.034(4) -0.004(3) -0.003(3) 0.007(3)
C74 0.021(4) 0.028(4) 0.025(4) 0.002(3) 0.012(3) -0.002(3)
C75 0.011(5) 0.038(6) 0.026(5) 0.003(4) 0.010(4) -0.004(4)
C76 0.029(6) 0.032(6) 0.032(6) 0.006(5) -0.009(5) 0.010(5)
C77 0.026(6) 0.034(6) 0.052(7) 0.018(5) 0.000(5) -0.010(5)
C78 0.019(5) 0.036(6) 0.026(5) 0.012(4) 0.005(4) 0.001(4)
C79 0.009(5) 0.038(6) 0.026(5) -0.005(4) 0.004(4) -0.008(4)
C80 0.018(2) 0.062(3) 0.014(2) 0.010(2) 0.0035(17) 0.010(2)
C81 0.072(10) 0.086(11) 0.068(10) -0.034(8) 0.043(8) -0.058(9)
C82 0.018(2) 0.062(3) 0.014(2) 0.010(2) 0.0035(17) 0.010(2)
C83 0.009(5) 0.078(9) 0.043(7) 0.002(6) 0.009(5) 0.000(5)
C84 0.088(14) 0.074(12) 0.114(16) -0.044(11) 0.010(12) -0.017(10)
C85 0.124(18) 0.080(14) 0.116(17) -0.013(12) 0.000(14) -0.029(12)
C92 0.040(7) 0.029(6) 0.047(7) -0.007(5) 0.011(6) -0.006(5)

loop_
_atom_type_symbol
_atom_type_description
_atom_type_scat_dispersion_real
_atom_type_scat_dispersion_imag
_atom_type_scat_source
C C 0.0033 0.0016 'International Tables Vol C Tables 4.2.6.8 and 6.1.1.4'
H H 0.0000 0.0000 'International Tables Vol C Tables 4.2.6.8 and 6.1.1.4'
N N 0.0061 0.0033 'International Tables Vol C Tables 4.2.6.8 and 6.1.1.4'
O O 0.0106 0.0060 'International Tables Vol C Tables 4.2.6.8 and 6.1.1.4'
Co Co 0.3494 0.9721 'International Tables Vol C Tables 4.2.6.8 and 6.1.1.4'
Gd Gd -0.1653 3.9035 'International Tables Vol C Tables 4.2.6.8 and 6.1.1.4'

loop_
_geom_angle_atom_site_label_1
_geom_angle_atom_site_label_2
_geom_angle_atom_site_label_3
_geom_angle
O2 Gd1 O28 99.7(2)
O2 Gd1 O11 81.0(2)
O28 Gd1 O11 142.2(2)
O2 Gd1 O23 140.5(2)
O28 Gd1 O23 77.4(2)
O11 Gd1 O23 125.1(2)
O2 Gd1 O26 77.2(2)
O28 Gd1 O26 141.4(2)
O11 Gd1 O26 76.0(2)
O23 Gd1 O26 81.4(2)
O2 Gd1 O13 67.3(2)
O28 Gd1 O13 75.8(2)
O11 Gd1 O13 69.7(2)
O23 Gd1 O13 144.6(2)
O26 Gd1 O13 133.4(2)
O2 Gd1 O22 141.7(2)
O28 Gd1 O22 117.8(2)
O11 Gd1 O22 74.29(19)
O23 Gd1 O22 50.86(19)
O26 Gd1 O22 68.72(19)
O13 Gd1 O22 127.13(19)
O2 Gd1 O1 62.7(2)
O28 Gd1 O1 78.2(2)
O11 Gd1 O1 131.7(2)
O23 Gd1 O1 78.41(19)
O26 Gd1 O1 66.14(19)
O13 Gd1 O1 117.55(19)
O22 Gd1 O1 115.27(19)
O2 Gd1 O12 137.2(2)
O28 Gd1 O12 79.2(2)
O11 Gd1 O12 75.5(2)
O23 Gd1 O12 81.6(2)
O26 Gd1 O12 128.94(19)
O13 Gd1 O12 71.09(19)
O22 Gd1 O12 63.21(19)
O1 Gd1 O12 152.5(2)
O2 Gd1 C49 146.9(2)
O28 Gd1 C49 99.1(3)
O11 Gd1 C49 100.0(2)
O23 Gd1 C49 25.1(2)
O26 Gd1 C49 71.1(2)
O13 Gd1 C49 144.3(2)
O22 Gd1 C49 26.0(2)
O1 Gd1 C49 95.1(2)
O12 Gd1 C49 73.2(2)
O2 Gd1 Gd4 113.77(16)
O28 Gd1 Gd4 140.68(15)
O11 Gd1 Gd4 36.82(14)
O23 Gd1 Gd4 88.40(14)
O26 Gd1 Gd4 69.33(14)
O13 Gd1 Gd4 98.01(14)
O22 Gd1 Gd4 37.53(13)
O1 Gd1 Gd4 134.89(13)
O12 Gd1 Gd4 62.42(14)
C49 Gd1 Gd4 63.4(2)
O2 Gd1 Gd2 79.30(15)
O28 Gd1 Gd2 106.33(14)
O11 Gd1 Gd2 36.23(15)
O23 Gd1 Gd2 139.75(14)
O26 Gd1 Gd2 110.68(15)
O13 Gd1 Gd2 35.43(14)
O22 Gd1 Gd2 96.42(13)
O1 Gd1 Gd2 141.83(13)
O12 Gd1 Gd2 60.67(14)
C49 Gd1 Gd2 120.62(18)
Gd4 Gd1 Gd2 63.000(17)
O16 Gd2 O15 86.1(2)
O16 Gd2 O3 143.4(2)
O15 Gd2 O3 75.4(2)
O16 Gd2 O18 77.1(2)
O15 Gd2 O18 76.1(2)
O3 Gd2 O18 126.5(2)
O16 Gd2 O13 75.65(19)
O15 Gd2 O13 87.5(2)
O3 Gd2 O13 72.3(2)
O18 Gd2 O13 149.0(2)
O16 Gd2 O11 113.09(19)
O15 Gd2 O11 144.4(2)
O3 Gd2 O11 71.7(2)
O18 Gd2 O11 135.7(2)
O13 Gd2 O11 70.1(2)
O16 Gd2 O9 80.95(18)
O15 Gd2 O9 150.0(2)
O3 Gd2 O9 128.8(2)
O18 Gd2 O9 74.6(2)
O13 Gd2 O9 114.92(19)
O11 Gd2 O9 65.37(19)
O16 Gd2 O4 150.53(19)
O15 Gd2 O4 90.1(2)
O3 Gd2 O4 62.2(2)
O18 Gd2 O4 73.6(2)
O13 Gd2 O4 133.4(2)
O11 Gd2 O4 86.3(2)
O9 Gd2 O4 88.1(2)
O16 Gd2 Co1 107.11(13)
O15 Gd2 Co1 69.57(15)
O3 Gd2 Co1 36.84(16)
O18 Gd2 Co1 144.92(15)
O13 Gd2 Co1 37.76(15)
O11 Gd2 Co1 75.98(14)
O9 Gd2 Co1 140.22(13)
O4 Gd2 Co1 98.80(15)
O16 Gd2 Gd3 43.71(14)
O15 Gd2 Gd3 125.20(15)
O3 Gd2 Gd3 157.14(15)
O18 Gd2 Gd3 72.79(14)
O13 Gd2 Gd3 96.83(15)
O11 Gd2 Gd3 85.81(13)
O9 Gd2 Gd3 37.29(12)
O4 Gd2 Gd3 121.58(16)
Co1 Gd2 Gd3 134.46(3)
O16 Gd2 Gd1 88.06(14)
O15 Gd2 Gd1 123.10(16)
O3 Gd2 Gd1 76.70(15)
O18 Gd2 Gd1 155.18(14)
O13 Gd2 Gd1 36.70(15)
O11 Gd2 Gd1 35.30(14)
O9 Gd2 Gd1 83.56(13)
O4 Gd2 Gd1 117.97(14)
Co1 Gd2 Gd1 58.52(2)
Gd3 Gd2 Gd1 82.703(18)
O16 Gd2 Gd4 99.13(14)
O15 Gd2 Gd4 174.77(16)
O3 Gd2 Gd4 99.99(15)
O18 Gd2 Gd4 105.27(16)
O13 Gd2 Gd4 93.45(15)
O11 Gd2 Gd4 32.53(14)
O9 Gd2 Gd4 32.88(13)
O4 Gd2 Gd4 85.52(16)
Co1 Gd2 Gd4 108.25(3)
Gd3 Gd2 Gd4 59.819(13)
Gd1 Gd2 Gd4 57.145(19)
O7 Gd3 O20 100.5(2)
O7 Gd3 O9 78.9(2)
O20 Gd3 O9 140.4(2)
O7 Gd3 O19 76.7(2)
O20 Gd3 O19 141.5(2)
O9 Gd3 O19 77.51(19)
O7 Gd3 O17 140.2(2)
O20 Gd3 O17 77.5(2)
O9 Gd3 O17 127.6(2)
O19 Gd3 O17 81.0(2)
O7 Gd3 O10 67.2(2)
O20 Gd3 O10 76.1(2)
O9 Gd3 O10 67.1(2)
O19 Gd3 O10 133.0(2)
O17 Gd3 O10 145.4(2)
O7 Gd3 O12 137.5(2)
O20 Gd3 O12 78.7(2)
O9 Gd3 O12 76.3(2)
O19 Gd3 O12 129.17(19)
O17 Gd3 O12 81.7(2)
O10 Gd3 O12 71.57(19)
O7 Gd3 O16 140.97(19)
O20 Gd3 O16 117.6(2)
O9 Gd3 O16 77.1(2)
O19 Gd3 O16 68.36(18)
O17 Gd3 O16 50.52(18)
O10 Gd3 O16 127.84(18)
O12 Gd3 O16 63.76(18)
O7 Gd3 O8 62.8(2)
O20 Gd3 O8 78.0(2)
O9 Gd3 O8 131.7(2)
O19 Gd3 O8 66.5(2)
O17 Gd3 O8 78.2(2)
O10 Gd3 O8 117.15(19)
O12 Gd3 O8 151.9(2)
O16 Gd3 O8 114.96(18)
O7 Gd3 C64 146.3(2)
O20 Gd3 C64 99.0(2)
O9 Gd3 C64 102.5(2)
O19 Gd3 C64 70.9(2)
O17 Gd3 C64 25.1(2)
O10 Gd3 C64 144.9(2)
O12 Gd3 C64 73.4(2)
O16 Gd3 C64 25.7(2)
O8 Gd3 C64 95.1(2)
O7 Gd3 Gd2 113.44(15)
O20 Gd3 Gd2 140.36(15)
O9 Gd3 Gd2 39.43(16)
O19 Gd3 Gd2 69.42(14)
O17 Gd3 Gd2 88.25(14)
O10 Gd3 Gd2 98.06(14)
O12 Gd3 Gd2 62.64(14)
O16 Gd3 Gd2 37.73(12)
O8 Gd3 Gd2 135.27(14)
C64 Gd3 Gd2 63.32(17)
O7 Gd3 Gd4 79.50(15)
O20 Gd3 Gd4 106.16(15)
O9 Gd3 Gd4 34.35(14)
O19 Gd3 Gd4 110.90(14)
O17 Gd3 Gd4 139.77(14)
O10 Gd3 Gd4 35.33(14)
O12 Gd3 Gd4 60.73(14)
O16 Gd3 Gd4 96.79(12)
O8 Gd3 Gd4 142.04(14)
C64 Gd3 Gd4 120.61(17)
Gd2 Gd3 Gd4 63.048(17)
O22 Gd4 O24 86.8(2)
O22 Gd4 O6 144.2(2)
O24 Gd4 O6 75.7(2)
O22 Gd4 O9 113.2(2)
O24 Gd4 O9 142.0(2)
O6 Gd4 O9 69.4(2)
O22 Gd4 O11 80.3(2)
O24 Gd4 O11 149.6(2)
O6 Gd4 O11 128.6(2)
O9 Gd4 O11 68.1(2)
O22 Gd4 O10 76.1(2)
O24 Gd4 O10 86.9(2)
O6 Gd4 O10 72.1(2)
O9 Gd4 O10 68.6(2)
O11 Gd4 O10 116.0(2)
O22 Gd4 O27 77.7(2)
O24 Gd4 O27 77.0(2)
O6 Gd4 O27 126.4(2)
O9 Gd4 O27 137.0(2)
O11 Gd4 O27 73.5(2)
O10 Gd4 O27 149.8(2)
O22 Gd4 O5 150.7(2)
O24 Gd4 O5 92.5(2)
O6 Gd4 O5 62.5(2)
O9 Gd4 O5 84.7(2)
O11 Gd4 O5 85.9(2)
O10 Gd4 O5 133.2(2)
O27 Gd4 O5 73.7(2)
O22 Gd4 Co2 107.98(16)
O24 Gd4 Co2 69.64(15)
O6 Gd4 Co2 36.71(16)
O9 Gd4 Co2 73.40(15)
O11 Gd4 Co2 140.58(15)
O10 Gd4 Co2 37.64(15)
O27 Gd4 Co2 145.55(15)
O5 Gd4 Co2 99.09(14)
O22 Gd4 Gd1 43.34(15)
O24 Gd4 Gd1 125.44(16)
O6 Gd4 Gd1 156.78(15)
O9 Gd4 Gd1 87.51(15)
O11 Gd4 Gd1 37.05(14)
O10 Gd4 Gd1 97.55(15)
O27 Gd4 Gd1 72.61(16)
O5 Gd4 Gd1 119.75(15)
Co2 Gd4 Gd1 134.97(3)
O22 Gd4 Gd3 87.65(15)
O24 Gd4 Gd3 122.88(16)
O6 Gd4 Gd3 76.70(15)
O9 Gd4 Gd3 34.28(13)
O11 Gd4 Gd3 84.16(15)
O10 Gd4 Gd3 36.95(15)
O27 Gd4 Gd3 154.91(15)
O5 Gd4 Gd3 116.61(15)
Co2 Gd4 Gd3 58.52(2)
Gd1 Gd4 Gd3 82.716(19)
O22 Gd4 Gd2 98.66(15)
O24 Gd4 Gd2 174.55(17)
O6 Gd4 Gd2 99.31(15)
O9 Gd4 Gd2 34.61(15)
O11 Gd4 Gd2 33.56(15)
O10 Gd4 Gd2 93.78(15)
O27 Gd4 Gd2 104.70(15)
O5 Gd4 Gd2 83.08(16)
Co2 Gd4 Gd2 107.80(3)
Gd1 Gd4 Gd2 59.855(13)
Gd3 Gd4 Gd2 57.13(2)
O3 Co1 O2 92.0(3)
O3 Co1 O13 84.6(2)
O2 Co1 O13 79.3(2)
O3 Co1 O14 86.4(3)
O2 Co1 O14 177.1(2)
O13 Co1 O14 98.1(2)
O3 Co1 N1 87.6(3)
O2 Co1 N1 89.4(3)
O13 Co1 N1 166.0(3)
O14 Co1 N1 93.0(3)
O3 Co1 N2 167.6(3)
O2 Co1 N2 96.7(3)
O13 Co1 N2 105.6(3)
O14 Co1 N2 85.2(3)
N1 Co1 N2 83.7(3)
O3 Co1 Gd2 43.48(16)
O2 Co1 Gd2 96.43(17)
O13 Co1 Gd2 43.99(17)
O14 Co1 Gd2 80.72(18)
N1 Co1 Gd2 130.8(2)
N2 Co1 Gd2 143.0(2)
O7 Co2 O6 92.7(2)
O7 Co2 O10 80.0(2)
O6 Co2 O10 83.9(2)
O7 Co2 O25 177.3(3)
O6 Co2 O25 86.5(3)
O10 Co2 O25 97.3(2)
O7 Co2 N3 89.3(3)
O6 Co2 N3 87.8(3)
O10 Co2 N3 166.1(3)
O25 Co2 N3 93.3(3)
O7 Co2 N4 96.6(3)
O6 Co2 N4 167.1(3)
O10 Co2 N4 106.5(3)
O25 Co2 N4 84.6(3)
N3 Co2 N4 83.4(3)
O7 Co2 Gd4 97.00(17)
O6 Co2 Gd4 43.00(17)
O10 Co2 Gd4 43.64(17)
O25 Co2 Gd4 80.64(17)
N3 Co2 Gd4 130.5(2)
N4 Co2 Gd4 143.5(2)
C2 O1 C1 114.4(6)
C2 O1 Gd1 114.3(5)
C1 O1 Gd1 120.0(5)
C8 O2 Co1 124.6(5)
C8 O2 Gd1 124.1(5)
Co1 O2 Gd1 109.3(2)
C19 O3 Co1 125.3(6)
C19 O3 Gd2 120.4(6)
Co1 O3 Gd2 99.7(2)
C18 O4 C92 116.7(8)
C18 O4 Gd2 113.0(6)
C92 O4 Gd2 124.3(6)
C23 O5 C22 116.1(8)
C23 O5 Gd4 115.9(6)
C22 O5 Gd4 122.8(5)
C29 O6 Co2 126.7(6)
C29 O6 Gd4 121.7(5)
Co2 O6 Gd4 100.3(3)
C38 O7 Co2 125.2(6)
C38 O7 Gd3 123.6(6)
Co2 O7 Gd3 109.1(3)
C37 O8 C39 115.8(7)
C37 O8 Gd3 113.8(5)
C39 O8 Gd3 119.2(5)
Gd3 O9 Gd4 111.4(2)
Gd3 O9 Gd2 103.3(2)
Gd4 O9 Gd2 112.5(2)
Co2 O10 Gd4 98.7(3)
Co2 O10 Gd3 103.8(2)
Gd4 O10 Gd3 107.7(2)
Gd4 O11 Gd1 106.1(2)
Gd4 O11 Gd2 113.9(2)
Gd1 O11 Gd2 108.5(2)
Gd3 O12 Gd1 146.2(3)
Co1 O13 Gd2 98.3(2)
Co1 O13 Gd1 104.1(2)
Gd2 O13 Gd1 107.9(2)
C59 O14 Co1 128.9(6)
C59 O15 Gd2 134.5(6)
C64 O16 Gd2 170.1(6)
C64 O16 Gd3 89.8(5)
Gd2 O16 Gd3 98.6(2)
C64 O17 Gd3 99.6(6)
C69 O18 Gd2 133.6(6)
C69 O19 Gd3 137.2(5)
C44 O20 Gd3 132.4(6)
C49 O22 Gd4 168.7(6)
C49 O22 Gd1 90.4(5)
Gd4 O22 Gd1 99.1(2)
C49 O23 Gd1 100.5(6)
C79 O24 Gd4 134.1(6)
C79 O25 Co2 128.1(6)
C54 O26 Gd1 136.1(6)
C54 O27 Gd4 133.6(6)
C74 O28 Gd1 131.3(6)
C12 N1 C9 109.6(9)
C12 N1 C10 107.5(8)
C9 N1 C10 111.4(8)
C12 N1 Co1 108.9(6)
C9 N1 Co1 112.2(6)
C10 N1 Co1 107.0(6)
C11 N2 C21 111.4(8)
C11 N2 C20 111.5(8)
C21 N2 C20 106.9(8)
C11 N2 Co1 101.2(7)
C21 N2 Co1 115.6(6)
C20 N2 Co1 110.2(5)
C40 N3 C30 109.3(8)
C40 N3 C31 110.4(7)
C30 N3 C31 109.2(8)
C40 N3 Co2 107.1(6)
C30 N3 Co2 109.4(6)
C31 N3 Co2 111.4(6)
C41 N4 C42 111.4(8)
C41 N4 C43 111.6(8)
C42 N4 C43 107.1(9)
C41 N4 Co2 100.5(7)
C42 N4 Co2 116.5(6)
C43 N4 Co2 109.6(6)
C3 C2 O1 125.7(8)
C3 C2 C8 121.7(9)
O1 C2 C8 112.6(7)
C2 C3 C4 121.1(9)
C6 C4 C3 117.7(9)
C6 C4 C5 121.2(9)
C3 C4 C5 121.1(10)
C4 C6 C7 122.7(10)
C8 C7 C6 118.7(9)
C8 C7 C9 119.9(8)
C6 C7 C9 121.5(9)
O2 C8 C7 123.0(8)
O2 C8 C2 118.9(8)
C7 C8 C2 118.0(8)
N1 C9 C7 114.4(9)
C11 C10 N1 110.4(8)
N2 C11 C10 112.9(9)
N1 C12 C13 115.1(8)
C14 C13 C19 119.0(11)
C14 C13 C12 115.4(10)
C19 C13 C12 125.3(10)
C13 C14 C15 122.1(11)
C17 C15 C14 117.9(11)
C17 C15 C16 121.8(11)
C14 C15 C16 120.2(11)
C15 C17 C18 118.4(11)
C19 C18 C17 124.3(10)
C19 C18 O4 114.1(9)
C17 C18 O4 121.6(11)
O3 C19 C18 116.8(9)
O3 C19 C13 124.9(10)
C18 C19 C13 118.2(10)
C24 C23 O5 125.2(10)
C24 C23 C29 122.4(10)
O5 C23 C29 112.5(9)
C23 C24 C25 118.7(12)
C27 C25 C24 119.8(12)
C27 C25 C26 119.3(12)
C24 C25 C26 120.7(13)
C25 C27 C28 124.1(12)
C27 C28 C29 116.7(11)
C27 C28 C30 119.9(10)
C29 C28 C30 123.0(10)
O6 C29 C28 125.4(9)
O6 C29 C23 116.3(9)
C28 C29 C23 118.3(10)
N3 C30 C28 116.1(8)
C32 C31 N3 113.1(9)
C38 C32 C33 120.7(10)
C38 C32 C31 120.1(9)
C33 C32 C31 119.1(9)
C34 C33 C32 120.9(10)
C36 C34 C33 118.9(10)
C36 C34 C35 120.7(10)
C33 C34 C35 120.4(10)
C34 C36 C37 120.1(10)
O8 C37 C36 124.7(9)
O8 C37 C38 113.3(8)
C36 C37 C38 121.9(9)
O7 C38 C32 123.0(9)
O7 C38 C37 119.5(8)
C32 C38 C37 117.4(9)
C41 C40 N3 111.2(8)
N4 C41 C40 112.5(9)
O21 C44 O20 124.2(9)
O21 C44 C45 118.5(8)
O20 C44 C45 117.3(8)
C44 C45 C48 112.8(8)
C44 C45 C47 106.2(8)
C48 C45 C47 110.2(8)
C44 C45 C46 109.0(8)
C48 C45 C46 109.1(8)
C47 C45 C46 109.6(8)
O23 C49 O22 117.2(8)
O23 C49 C50 122.8(9)
O22 C49 C50 119.9(9)
O23 C49 Gd1 54.4(5)
O22 C49 Gd1 63.6(5)
C50 C49 Gd1 168.3(6)
C49 C50 C53 111.8(8)
C49 C50 C52 110.3(8)
C53 C50 C52 109.8(8)
C49 C50 C51 105.4(7)
C53 C50 C51 109.7(8)
C52 C50 C51 109.7(8)
O27 C54 O26 125.9(8)
O27 C54 C55 117.3(8)
O26 C54 C55 116.6(8)
C54 C55 C58 110.8(8)
C54 C55 C56 105.5(8)
C58 C55 C56 108.2(9)
C54 C55 C57 112.5(8)
C58 C55 C57 110.9(8)
C56 C55 C57 108.6(9)
O14 C59 O15 124.1(9)
O14 C59 C60 120.5(8)
O15 C59 C60 115.4(8)
C61 C60 C63 108.6(8)
C61 C60 C59 110.1(8)
C63 C60 C59 111.9(8)
C61 C60 C62 108.8(9)
C63 C60 C62 110.8(8)
C59 C60 C62 106.7(8)
O17 C64 O16 119.1(8)
O17 C64 C65 121.9(8)
O16 C64 C65 118.9(7)
O17 C64 Gd3 55.3(5)
O16 C64 Gd3 64.6(4)
C65 C64 Gd3 167.7(6)
C64 C65 C68 111.7(7)
C64 C65 C67 110.6(8)
C68 C65 C67 110.5(8)
C64 C65 C66 105.3(8)
C68 C65 C66 109.6(8)
C67 C65 C66 109.0(8)
O19 C69 O18 124.9(8)
O19 C69 C70 118.4(8)
O18 C69 C70 116.6(8)
C72 C70 C69 111.5(8)
C72 C70 C73 111.4(8)
C69 C70 C73 109.6(8)
C72 C70 C71 108.7(9)
C69 C70 C71 105.9(8)
C73 C70 C71 109.7(8)
O29 C74 O28 125.5(9)
O29 C74 C75 116.3(8)
O28 C74 C75 118.2(8)
C76 C75 C78 110.2(8)
C76 C75 C77 110.4(9)
C78 C75 C77 110.5(8)
C76 C75 C74 105.3(8)
C78 C75 C74 110.8(8)
C77 C75 C74 109.4(8)
O25 C79 O24 125.8(8)
O25 C79 C80 117.9(8)
O24 C79 C80 116.2(8)
C82 C80 C83 110.1(9)
C82 C80 C81 110.9(10)
C83 C80 C81 109.4(10)
C82 C80 C79 109.7(9)
C83 C80 C79 110.6(8)
C81 C80 C79 106.1(9)
N5 C84 C85 178(3)

loop_
_geom_bond_atom_site_label_1
_geom_bond_atom_site_label_2
_geom_bond_distance
Gd1 O2 2.330(6)
Gd1 O28 2.347(6)
Gd1 O11 2.374(6)
Gd1 O23 2.428(6)
Gd1 O26 2.437(6)
Gd1 O13 2.447(6)
Gd1 O22 2.631(6)
Gd1 O1 2.636(6)
Gd1 O12 2.661(6)
Gd1 C49 2.936(9)
Gd1 Gd4 3.7851(10)
Gd1 Gd2 3.8964(10)
Gd2 O16 2.341(5)
Gd2 O15 2.341(6)
Gd2 O3 2.361(6)
Gd2 O18 2.367(6)
Gd2 O13 2.373(6)
Gd2 O11 2.428(6)
Gd2 O9 2.469(7)
Gd2 O4 2.559(7)
Gd2 Co1 3.3817(16)
Gd2 Gd3 3.7829(10)
Gd2 Gd4 4.0147(12)
Gd3 O7 2.349(6)
Gd3 O20 2.353(6)
Gd3 O9 2.355(5)
Gd3 O19 2.416(6)
Gd3 O17 2.441(6)
Gd3 O10 2.457(6)
Gd3 O12 2.643(6)
Gd3 O16 2.644(6)
Gd3 O8 2.646(6)
Gd3 C64 2.927(9)
Gd3 Gd4 3.8934(10)
Gd4 O22 2.336(6)
Gd4 O24 2.343(6)
Gd4 O6 2.346(6)
Gd4 O9 2.359(6)
Gd4 O11 2.361(6)
Gd4 O10 2.363(6)
Gd4 O27 2.392(6)
Gd4 O5 2.565(6)
Gd4 Co2 3.3849(16)
Co1 O3 2.057(7)
Co1 O2 2.060(6)
Co1 O13 2.093(6)
Co1 O14 2.119(6)
Co1 N1 2.166(9)
Co1 N2 2.185(8)
Co2 O7 2.048(6)
Co2 O6 2.056(7)
Co2 O10 2.091(6)
Co2 O25 2.124(7)
Co2 N3 2.162(8)
Co2 N4 2.200(9)
O1 C2 1.404(11)
O1 C1 1.490(10)
O2 C8 1.347(10)
O3 C19 1.332(11)
O4 C18 1.409(12)
O4 C92 1.419(12)
O5 C23 1.377(11)
O5 C22 1.443(11)
O6 C29 1.340(12)
O7 C38 1.315(11)
O8 C37 1.383(11)
O8 C39 1.434(11)
O14 C59 1.246(11)
O15 C59 1.274(11)
O16 C64 1.268(10)
O17 C64 1.258(10)
O18 C69 1.283(10)
O19 C69 1.263(10)
O20 C44 1.260(11)
O21 C44 1.234(10)
O22 C49 1.286(11)
O23 C49 1.268(11)
O24 C79 1.255(11)
O25 C79 1.248(11)
O26 C54 1.271(11)
O27 C54 1.240(10)
O28 C74 1.267(11)
O29 C74 1.238(11)
N1 C12 1.484(13)
N1 C9 1.489(13)
N1 C10 1.521(13)
N2 C11 1.467(13)
N2 C21 1.477(12)
N2 C20 1.491(13)
N3 C40 1.499(13)
N3 C30 1.505(13)
N3 C31 1.510(12)
N4 C41 1.466(14)
N4 C42 1.485(12)
N4 C43 1.514(14)
N5 C84 1.20(2)
C2 C3 1.365(13)
C2 C8 1.405(12)
C3 C4 1.390(14)
C4 C6 1.363(15)
C4 C5 1.526(13)
C6 C7 1.417(13)
C7 C8 1.388(13)
C7 C9 1.517(14)
C10 C11 1.508(15)
C12 C13 1.531(16)
C13 C14 1.391(16)
C13 C19 1.400(13)
C14 C15 1.431(16)
C15 C17 1.385(15)
C15 C16 1.502(16)
C17 C18 1.401(15)
C18 C19 1.367(16)
C23 C24 1.376(14)
C23 C29 1.431(14)
C24 C25 1.387(17)
C25 C27 1.377(19)
C25 C26 1.523(18)
C27 C28 1.393(16)
C28 C29 1.425(14)
C28 C30 1.505(16)
C31 C32 1.505(14)
C32 C38 1.360(14)
C32 C33 1.420(13)
C33 C34 1.387(15)
C34 C36 1.373(15)
C34 C35 1.511(14)
C36 C37 1.388(13)
C37 C38 1.417(14)
C40 C41 1.498(16)
C44 C45 1.519(13)
C45 C48 1.525(13)
C45 C47 1.530(14)
C45 C46 1.563(13)
C49 C50 1.508(13)
C50 C53 1.520(13)
C50 C52 1.533(13)
C50 C51 1.545(13)
C54 C55 1.532(12)
C55 C58 1.535(13)
C55 C56 1.535(14)
C55 C57 1.537(13)
C59 C60 1.531(13)
C60 C61 1.504(15)
C60 C63 1.511(13)
C60 C62 1.548(14)
C64 C65 1.502(12)
C65 C68 1.519(13)
C65 C67 1.523(13)
C65 C66 1.533(12)
C69 C70 1.527(12)
C70 C72 1.510(13)
C70 C73 1.530(13)
C70 C71 1.554(14)
C74 C75 1.562(13)
C75 C76 1.521(14)
C75 C78 1.521(13)
C75 C77 1.550(13)
C79 C80 1.558(13)
C80 C82 1.494(13)
C80 C83 1.504(14)
C80 C81 1.522(17)
C84 C85 1.38(2)

loop_
_platon_squeeze_void_nr
_platon_squeeze_void_average_x
_platon_squeeze_void_average_y
_platon_squeeze_void_average_z
_platon_squeeze_void_volume
_platon_squeeze_void_count_electrons
_platon_squeeze_void_content
1 0.000 0.000 0.500 893 426 ' '
2 0.500 0.500 0.000 893 427 ' '
